data_2015742
loop_
_publ_author_name
'Portilla, Jaime'
'Mata, Ernesto G.'
'Nogueras, Manuel'
'Cobo, Justo'
'Low, John N.'
'Glidewell, Christopher'

_publ_section_title
;
 Three substituted 4-pyrazolylbenzoates: hydrogen-bonded supramolecular
 structures in one, two and three dimensions
;
_journal_coeditor_code GG3055
_journal_issue 1
_journal_name_full 'Acta Crystallographica Section C'
_journal_page_first o21
_journal_page_last o25
_journal_paper_doi 10.1107/S0108270106050360
_journal_volume 63
_journal_year 2007
_chemical_formula_iupac 'C15 H19 N3 O2'
_chemical_formula_moiety 'C15 H19 N3 O2'
_chemical_formula_sum 'C15 H19 N3 O2'
_chemical_formula_weight 273.33
_chemical_melting_point 503
_chemical_name_systematic
;
Methyl 4-(5-amino-3-tert-butyl-1H-pyrazol-1-yl)benzoate
;
_space_group_IT_number 14
_symmetry_cell_setting monoclinic
_symmetry_space_group_name_Hall '-P 2ybc'
_symmetry_space_group_name_H-M 'P 1 21/c 1'
_atom_sites_solution_hydrogens geom
_atom_sites_solution_primary direct
_atom_sites_solution_secondary difmap
_cell_angle_alpha 90.00
_cell_angle_beta 98.629(2)
_cell_angle_gamma 90.00
_cell_formula_units_Z 4
_cell_length_a 6.1272(2)
_cell_length_b 11.6374(3)
_cell_length_c 20.3182(7)
_cell_measurement_reflns_used 3269
_cell_measurement_temperature 120(2)
_cell_measurement_theta_max 27.54
_cell_measurement_theta_min 2.68
_cell_volume 1432.38(8)
_computing_cell_refinement 'DENZO (Otwinowski & Minor, 1997) and COLLECT'
_computing_data_collection 'COLLECT (Hooft, 1999)'
_computing_data_reduction 'DENZO and COLLECT'
_computing_molecular_graphics 'PLATON (Spek, 2003)'
_computing_publication_material 'SHELXL97 and PRPKAPPA (Ferguson, 1999)'
_computing_structure_refinement 'OSCAIL and SHELXL97 (Sheldrick, 1997)'
_computing_structure_solution 'OSCAIL (McArdle, 2003) and SHELXS97 (Sheldrick, 1997)'
_diffrn_ambient_temperature 120(2)
_diffrn_detector_area_resol_mean 9.091
_diffrn_measured_fraction_theta_full 0.994
_diffrn_measured_fraction_theta_max 0.994
_diffrn_measurement_device_type 'Bruker--Nonius KappaCCD'
_diffrn_measurement_method '\f and \w scans'
_diffrn_radiation_monochromator graphite
_diffrn_radiation_source 'Bruker-Nonius FR591 rotating anode'
_diffrn_radiation_type 'Mo K\a'
_diffrn_radiation_wavelength 0.71073
_diffrn_reflns_av_R_equivalents 0.0504
_diffrn_reflns_av_sigmaI/netI 0.0360
_diffrn_reflns_limit_h_max 7
_diffrn_reflns_limit_h_min -7
_diffrn_reflns_limit_k_max 15
_diffrn_reflns_limit_k_min -15
_diffrn_reflns_limit_l_max 26
_diffrn_reflns_limit_l_min -26
_diffrn_reflns_number 24177
_diffrn_reflns_theta_full 27.54
_diffrn_reflns_theta_max 27.54
_diffrn_reflns_theta_min 2.68
_diffrn_standards_decay_% 0
_exptl_absorpt_coefficient_mu 0.086
_exptl_absorpt_correction_T_max 0.990
_exptl_absorpt_correction_T_min 0.971
_exptl_absorpt_correction_type multi-scan
_exptl_absorpt_process_details '(SADABS; Sheldrick, 2003)'
_exptl_crystal_colour yellow
_exptl_crystal_density_diffrn 1.267
_exptl_crystal_density_method 'not measured'
_exptl_crystal_description lath
_exptl_crystal_F_000 584
_exptl_crystal_size_max 0.48
_exptl_crystal_size_mid 0.22
_exptl_crystal_size_min 0.12
_refine_diff_density_max 0.17
_refine_diff_density_min -0.34
_refine_ls_extinction_method none
_refine_ls_goodness_of_fit_ref 1.032
_refine_ls_hydrogen_treatment constr
_refine_ls_matrix_type full
_refine_ls_number_parameters 185
_refine_ls_number_reflns 3269
_refine_ls_number_restraints 0
_refine_ls_restrained_S_all 1.032
_refine_ls_R_factor_all 0.0702
_refine_ls_R_factor_gt 0.0418
_refine_ls_shift/su_max 0.000
_refine_ls_shift/su_mean 0.000
_refine_ls_structure_factor_coef Fsqd
_refine_ls_weighting_details 'w=1/[\s^2^(Fo^2^)+(0.0591P)^2^+0.2591P] where P=(Fo^2^+2Fc^2^)/3'
_refine_ls_weighting_scheme calc
_refine_ls_wR_factor_gt 0.0987
_refine_ls_wR_factor_ref 0.1121
_reflns_number_gt 2353
_reflns_number_total 3269
_reflns_threshold_expression I>2\s(I)
_cod_data_source_file gg3055.cif
_cod_data_source_block II
_cod_original_sg_symbol_H-M 'P 21/c'
_cod_database_code 2015742
_cod_database_fobs_code 2015742

loop_
_symmetry_equiv_pos_as_xyz
'x, y, z'
'-x, y+1/2, -z+1/2'
'-x, -y, -z'
'x, -y+1/2, z+1/2'

loop_
_atom_site_type_symbol
_atom_site_label
_atom_site_fract_x
_atom_site_fract_y
_atom_site_fract_z
_atom_site_U_iso_or_equiv
_atom_site_adp_type
_atom_site_calc_flag
_atom_site_refinement_flags
_atom_site_occupancy
C C1 0.3898(2) 0.38814(11) 0.45106(7) 0.0207(3) Uani d . 1
C C11 0.3351(2) 0.31923(12) 0.50789(7) 0.0216(3) Uani d . 1
O O11 0.46286(16) 0.25592(8) 0.54173(5) 0.0277(3) Uani d . 1
O O12 0.12389(15) 0.33286(8) 0.51719(5) 0.0263(2) Uani d . 1
C C12 0.0550(2) 0.26119(14) 0.56860(8) 0.0312(4) Uani d . 1
C C2 0.2466(2) 0.47029(11) 0.41881(7) 0.0220(3) Uani d . 1
C C3 0.3021(2) 0.53156(11) 0.36537(7) 0.0228(3) Uani d . 1
C C4 0.5056(2) 0.51185(11) 0.34451(7) 0.0202(3) Uani d . 1
N N41 0.56941(18) 0.57232(9) 0.28996(6) 0.0216(3) Uani d . 1
N N42 0.70612(19) 0.51678(10) 0.25157(6) 0.0227(3) Uani d . 1
C C43 0.7550(2) 0.59636(12) 0.20927(7) 0.0216(3) Uani d . 1
C C431 0.8967(2) 0.56660(12) 0.15658(7) 0.0238(3) Uani d . 1
C C432 1.0568(2) 0.46868(13) 0.18120(8) 0.0284(3) Uani d . 1
C C433 0.7460(3) 0.53063(14) 0.09264(8) 0.0330(4) Uani d . 1
C C434 1.0317(2) 0.67230(13) 0.14224(8) 0.0330(4) Uani d . 1
C C44 0.6570(2) 0.70301(12) 0.22032(7) 0.0245(3) Uani d . 1
C C45 0.5411(2) 0.68602(11) 0.27208(7) 0.0221(3) Uani d . 1
N N45 0.40923(19) 0.75908(10) 0.30303(6) 0.0263(3) Uani d . 1
C C5 0.6491(2) 0.42901(12) 0.37607(7) 0.0215(3) Uani d . 1
C C6 0.5913(2) 0.36799(12) 0.42921(7) 0.0221(3) Uani d . 1
H H12A 0.0961 0.1812 0.5616 0.047 Uiso calc R 1
H H12B -0.1055 0.2666 0.5667 0.047 Uiso calc R 1
H H12C 0.1277 0.2873 0.6123 0.047 Uiso calc R 1
H H2 0.1093 0.4844 0.4337 0.026 Uiso calc R 1
H H3 0.2026 0.5865 0.3431 0.027 Uiso calc R 1
H H43A 1.1456 0.4908 0.2235 0.043 Uiso calc R 1
H H43B 1.1543 0.4537 0.1481 0.043 Uiso calc R 1
H H43C 0.9725 0.3991 0.1877 0.043 Uiso calc R 1
H H43D 0.6630 0.4617 0.1013 0.050 Uiso calc R 1
H H43E 0.8359 0.5141 0.0578 0.050 Uiso calc R 1
H H43F 0.6428 0.5931 0.0780 0.050 Uiso calc R 1
H H43G 0.9313 0.7344 0.1248 0.049 Uiso calc R 1
H H43H 1.1271 0.6524 0.1093 0.049 Uiso calc R 1
H H43I 1.1227 0.6977 0.1835 0.049 Uiso calc R 1
H H44 0.6690 0.7725 0.1966 0.029 Uiso calc R 1
H H45A 0.4355 0.7588 0.3492 0.032 Uiso d R 1
H H45B 0.4013 0.8325 0.2856 0.032 Uiso d R 1
H H5 0.7861 0.4146 0.3611 0.026 Uiso calc R 1
H H6 0.6895 0.3120 0.4510 0.027 Uiso calc R 1

loop_
_atom_site_aniso_label
_atom_site_aniso_U_11
_atom_site_aniso_U_22
_atom_site_aniso_U_33
_atom_site_aniso_U_12
_atom_site_aniso_U_13
_atom_site_aniso_U_23
C1 0.0216(7) 0.0207(7) 0.0195(7) -0.0020(5) 0.0019(6) -0.0032(5)
C11 0.0224(7) 0.0226(7) 0.0196(7) -0.0007(5) 0.0027(6) -0.0037(6)
O11 0.0274(5) 0.0319(6) 0.0239(6) 0.0041(4) 0.0042(4) 0.0055(4)
O12 0.0234(5) 0.0302(6) 0.0267(6) 0.0017(4) 0.0080(4) 0.0066(4)
C12 0.0286(8) 0.0379(9) 0.0289(9) -0.0007(6) 0.0101(7) 0.0095(7)
C2 0.0196(6) 0.0223(7) 0.0246(8) -0.0005(5) 0.0048(6) -0.0019(6)
C3 0.0239(7) 0.0202(7) 0.0240(8) 0.0030(5) 0.0031(6) 0.0004(6)
C4 0.0230(7) 0.0186(7) 0.0193(7) -0.0026(5) 0.0039(5) -0.0015(5)
N41 0.0236(6) 0.0183(6) 0.0241(7) 0.0016(5) 0.0077(5) -0.0006(5)
N42 0.0244(6) 0.0212(6) 0.0239(6) 0.0017(5) 0.0077(5) -0.0003(5)
C43 0.0211(6) 0.0218(7) 0.0214(7) -0.0017(5) 0.0014(6) 0.0013(6)
C431 0.0258(7) 0.0238(7) 0.0226(8) -0.0005(6) 0.0066(6) 0.0009(6)
C432 0.0304(8) 0.0292(8) 0.0273(8) 0.0030(6) 0.0095(6) -0.0018(6)
C433 0.0369(8) 0.0372(9) 0.0252(8) -0.0017(7) 0.0055(7) -0.0013(7)
C434 0.0322(8) 0.0314(8) 0.0381(10) -0.0017(7) 0.0141(7) 0.0044(7)
C44 0.0268(7) 0.0218(7) 0.0248(8) 0.0009(6) 0.0035(6) 0.0039(6)
C45 0.0229(7) 0.0194(7) 0.0236(7) 0.0011(5) 0.0019(6) 0.0010(6)
N45 0.0333(7) 0.0202(6) 0.0264(7) 0.0064(5) 0.0082(5) 0.0028(5)
C5 0.0197(6) 0.0223(7) 0.0229(8) 0.0002(5) 0.0043(6) -0.0029(6)
C6 0.0232(7) 0.0206(7) 0.0218(7) 0.0026(5) 0.0008(6) -0.0010(6)

loop_
_atom_type_symbol
_atom_type_description
_atom_type_scat_dispersion_real
_atom_type_scat_dispersion_imag
_atom_type_scat_source
C C 0.0033 0.0016 'International Tables Vol C Tables 4.2.6.8 and 6.1.1.4'
H H 0.0000 0.0000 'International Tables Vol C Tables 4.2.6.8 and 6.1.1.4'
N N 0.0061 0.0033 'International Tables Vol C Tables 4.2.6.8 and 6.1.1.4'
O O 0.0106 0.0060 'International Tables Vol C Tables 4.2.6.8 and 6.1.1.4'

loop_
_geom_angle_atom_site_label_1
_geom_angle_atom_site_label_2
_geom_angle_atom_site_label_3
_geom_angle
_geom_angle_publ_flag
C2 C1 C6 119.43(13) no
C2 C1 C11 122.46(12) no
C6 C1 C11 118.11(12) no
O11 C11 O12 123.07(12) no
O11 C11 C1 124.60(12) no
O12 C11 C1 112.32(11) no
C11 O12 C12 115.10(11) no
O12 C12 H12A 109.5 no
O12 C12 H12B 109.5 no
H12A C12 H12B 109.5 no
O12 C12 H12C 109.5 no
H12A C12 H12C 109.5 no
H12B C12 H12C 109.5 no
C3 C2 C1 120.75(12) no
C3 C2 H2 119.6 no
C1 C2 H2 119.6 no
C2 C3 C4 119.34(13) no
C2 C3 H3 120.3 no
C4 C3 H3 120.3 no
C5 C4 C3 120.30(12) no
C5 C4 N41 118.31(11) no
C3 C4 N41 121.37(12) no
C45 N41 N42 111.25(10) no
C45 N41 C4 130.19(11) no
N42 N41 C4 118.00(10) no
C43 N42 N41 104.66(10) no
N42 C43 C44 111.56(12) no
N42 C43 C431 120.43(12) no
C44 C43 C431 128.00(12) no
C43 C431 C434 109.44(12) no
C43 C431 C433 108.92(11) no
C434 C431 C433 109.32(12) no
C43 C431 C432 110.15(11) no
C434 C431 C432 108.70(11) no
C433 C431 C432 110.29(12) no
C431 C432 H43A 109.5 no
C431 C432 H43B 109.5 no
H43A C432 H43B 109.5 no
C431 C432 H43C 109.5 no
H43A C432 H43C 109.5 no
H43B C432 H43C 109.5 no
C431 C433 H43D 109.5 no
C431 C433 H43E 109.5 no
H43D C433 H43E 109.5 no
C431 C433 H43F 109.5 no
H43D C433 H43F 109.5 no
H43E C433 H43F 109.5 no
C431 C434 H43G 109.5 no
C431 C434 H43H 109.5 no
H43G C434 H43H 109.5 no
C431 C434 H43I 109.5 no
H43G C434 H43I 109.5 no
H43H C434 H43I 109.5 no
C45 C44 C43 106.11(12) no
C45 C44 H44 126.9 no
C43 C44 H44 126.9 no
C44 C45 N41 106.39(12) no
C44 C45 N45 131.64(13) no
N41 C45 N45 121.92(12) no
C45 N45 H45A 115.6 no
C45 N45 H45B 113.2 no
H45A N45 H45B 112.5 no
C6 C5 C4 119.79(12) no
C6 C5 H5 120.1 no
C4 C5 H5 120.1 no
C5 C6 C1 120.37(13) no
C5 C6 H6 119.8 no
C1 C6 H6 119.8 no

loop_
_geom_bond_atom_site_label_1
_geom_bond_atom_site_label_2
_geom_bond_distance
_geom_bond_publ_flag
C1 C2 1.3930(19) no
C1 C6 1.3931(18) no
C1 C11 1.4849(19) no
C11 O11 1.2112(16) no
C11 O12 1.3448(15) no
O12 C12 1.4483(16) no
C12 H12A 0.98 no
C12 H12B 0.98 no
C12 H12C 0.98 no
C2 C3 1.3834(19) no
C2 H2 0.95 no
C3 C4 1.3947(18) no
C3 H3 0.95 no
C4 C5 1.3945(19) no
C4 N41 1.4166(17) no
N41 C45 1.3762(17) no
N41 N42 1.3871(15) no
N42 C43 1.3279(17) no
C43 C44 1.4114(19) no
C43 C431 1.5162(19) no
C431 C434 1.534(2) no
C431 C433 1.535(2) no
C431 C432 1.537(2) no
C432 H43A 0.98 no
C432 H43B 0.98 no
C432 H43C 0.98 no
C433 H43D 0.98 no
C433 H43E 0.98 no
C433 H43F 0.98 no
C434 H43G 0.98 no
C434 H43H 0.98 no
C434 H43I 0.98 no
C44 C45 1.369(2) no
C44 H44 0.95 no
C45 N45 1.3867(17) no
N45 H45A 0.93 no
N45 H45B 0.92 no
C5 C6 1.3820(19) no
C5 H5 0.95 no
C6 H6 0.95 no

loop_
_geom_hbond_atom_site_label_D
_geom_hbond_atom_site_label_H
_geom_hbond_atom_site_label_A
_geom_hbond_site_symmetry_A
_geom_hbond_distance_DH
_geom_hbond_distance_HA
_geom_hbond_distance_DA
_geom_hbond_angle_DHA
_geom_hbond_publ_flag
N45 H45A O11 3_666 0.93 2.22 3.1388(16) 172 y
N45 H45B N42 2_655 0.92 2.34 3.2386(17) 166 y

loop_
_geom_torsion_atom_site_label_1
_geom_torsion_atom_site_label_2
_geom_torsion_atom_site_label_3
_geom_torsion_atom_site_label_4
_geom_torsion
_geom_torsion_publ_flag
C2 C1 C11 O11 -171.87(13) no
C6 C1 C11 O11 8.9(2) no
C2 C1 C11 O12 9.41(19) no
C6 C1 C11 O12 -169.80(12) no
O11 C11 O12 C12 -3.30(19) no
C1 C11 O12 C12 175.44(11) no
C6 C1 C2 C3 0.2(2) no
C11 C1 C2 C3 -179.00(13) no
C1 C2 C3 C4 -1.1(2) no
C2 C3 C4 C5 1.7(2) no
C2 C3 C4 N41 179.87(12) no
C5 C4 N41 C45 -141.44(14) no
C3 C4 N41 C45 40.4(2) no
C5 C4 N41 N42 29.23(18) no
C3 C4 N41 N42 -148.96(13) no
C45 N41 N42 C43 -1.72(15) no
C4 N41 N42 C43 -174.08(12) no
N41 N42 C43 C44 1.29(15) no
N41 N42 C43 C431 -177.65(12) no
N42 C43 C431 C434 -148.58(13) no
C44 C43 C431 C434 32.7(2) no
N42 C43 C431 C433 91.96(15) no
C44 C43 C431 C433 -86.79(17) no
N42 C43 C431 C432 -29.13(18) no
C44 C43 C431 C432 152.12(14) no
N42 C43 C44 C45 -0.43(17) no
C431 C43 C44 C45 178.41(13) no
C43 C44 C45 N41 -0.64(15) no
C43 C44 C45 N45 -178.23(15) no
N42 N41 C45 C44 1.49(16) no
C4 N41 C45 C44 172.65(13) no
N42 N41 C45 N45 179.37(12) no
C4 N41 C45 N45 -9.5(2) no
C3 C4 C5 C6 -1.4(2) no
N41 C4 C5 C6 -179.64(12) no
C4 C5 C6 C1 0.5(2) no
C2 C1 C6 C5 0.1(2) no
C11 C1 C6 C5 179.34(12) no

loop_
_cod_related_entry_id
_cod_related_entry_database
_cod_related_entry_code
1 ChemSpider 2245746
